data_2006279
loop_
_publ_author_name
'Mathur, Rajeev S.'
'Drovetskaya, Tatiana'
'Reed, Christopher A.'

_publ_section_title
;
 Bis(\h^6^-toluene)thallium(I)
 7,8,9,10,11,12-Hexabromo-<i>closo</i>-1-carbadodecaborate: a
 Halocarborane-Bridged Dimer with Heavy Metal--Arene Interactions
;
_journal_issue 7
_journal_name_full 'Acta Crystallographica Section C'
_journal_page_first 881
_journal_page_last 883
_journal_paper_doi 10.1107/S010827019700320X
_journal_volume 53
_journal_year 1997
_chemical_formula_iupac '[Tl (C7 H8)2](C H6 B11 Br6)'
_chemical_formula_moiety 'C H6 B11 Br6 Tl, 2(C7H8)'
_chemical_formula_sum 'C15 H22 B11 Br6 Tl'
_chemical_formula_weight 1005.07
_chemical_name_systematic
;Bis(\h^6^--toluene)thallium(I)7,8,9,10,11,12-hexabromo-closo-1-carbaun-
decaborate
;
_space_group_IT_number 14
_symmetry_cell_setting monoclinic
_symmetry_space_group_name_Hall '-P 2yn'
_symmetry_space_group_name_H-M 'P 1 21/n 1'
_cell_angle_alpha 90
_cell_angle_beta 101.600(10)
_cell_angle_gamma 90
_cell_formula_units_Z 4
_cell_length_a 9.186(2)
_cell_length_b 22.603(6)
_cell_length_c 13.685(3)
_cell_measurement_reflns_used 61
_cell_measurement_temperature 143(2)
_cell_measurement_theta_max 19.658
_cell_measurement_theta_min 3.586
_cell_volume 2783.4(11)
_computing_structure_refinement 'SHELXL93 (Sheldrick, 1993)'
_computing_structure_solution 'SHELXS86 (Sheldrick, 1990)'
_diffrn_measurement_device 'Siemens P4'
_diffrn_measurement_method \w
_diffrn_radiation_monochromator graphite
_diffrn_radiation_source 'fine-focus sealed tube'
_diffrn_radiation_type MoK\a
_diffrn_radiation_wavelength 0.71073
_diffrn_reflns_av_R_equivalents 0.0906
_diffrn_reflns_av_sigmaI/netI 0.1304
_diffrn_reflns_limit_h_max 9
_diffrn_reflns_limit_h_min -1
_diffrn_reflns_limit_k_max 23
_diffrn_reflns_limit_k_min -1
_diffrn_reflns_limit_l_max 13
_diffrn_reflns_limit_l_min -13
_diffrn_reflns_number 4480
_diffrn_reflns_theta_max 21.25
_diffrn_reflns_theta_min 2.36
_diffrn_standards_decay_% 18.65
_diffrn_standards_interval_count 97
_diffrn_standards_number 3
_exptl_absorpt_coefficient_mu 14.423
_exptl_absorpt_correction_T_max 1.000
_exptl_absorpt_correction_T_min 0.322
_exptl_absorpt_correction_type 'empirical via \y scans (Siemens, 1991)'
_exptl_crystal_colour colorless
_exptl_crystal_density_diffrn 2.398
_exptl_crystal_density_meas ?
_exptl_crystal_description prism
_exptl_crystal_F_000 1832
_exptl_crystal_size_max 0.30
_exptl_crystal_size_mid 0.25
_exptl_crystal_size_min 0.22
_refine_diff_density_max 1.314
_refine_diff_density_min -1.287
_refine_ls_extinction_method none
_refine_ls_goodness_of_fit_all 0.843
_refine_ls_goodness_of_fit_obs 1.034
_refine_ls_hydrogen_treatment noref
_refine_ls_matrix_type full
_refine_ls_number_parameters 300
_refine_ls_number_reflns 3075
_refine_ls_number_restraints 227
_refine_ls_restrained_S_all 0.887
_refine_ls_restrained_S_obs 0.993
_refine_ls_R_factor_all 0.0741
_refine_ls_R_factor_obs .0439
_refine_ls_shift/esd_max 0.000
_refine_ls_shift/esd_mean 0.000
_refine_ls_structure_factor_coef Fsqd
_refine_ls_weighting_details 'w = 1/[\s^2^(Fo^2^)+(0.0258P)^2^] where P = (Fo^2^+2Fc^2^)/3'
_refine_ls_weighting_scheme calc
_refine_ls_wR_factor_all 0.0923
_refine_ls_wR_factor_obs .0820
_reflns_number_observed 1951
_reflns_number_total 3089
_reflns_observed_criterion >2sigma(I)
_cod_data_source_file bm1128.cif
_cod_data_source_block I
_cod_depositor_comments
;
The following automatic conversions were performed:
'_symmetry_cell_setting' value 'Monoclinic' changed to 'monoclinic'
according to '/home/saulius/struct/CIF-dictionaries/cif_core.dic'
dictionary named 'cif_core.dic' version 2.4.1 from 2010-06-29.

Automatic conversion script
Id: cif_fix_enum 1527 2010-12-29 10:47:43Z saulius 

The following automatic conversions were performed:

'_symmetry_cell_setting' value 'Monoclinic' changed to 'monoclinic'
according to /home/saulius/struct/CIF-dictionaries/cif_core.dic
dictionary named 'cif_core.dic' version 2.4.1 from 2010-06-29.

Automatic conversion script
Id: cif_fix_values 1715 2011-07-08 13:25:40Z adriana 

The following automatic conversions were performed:

'_exptl_crystal_density_meas' value 'not measured' was changed to '?'
- the value is perceived as not measured.

Automatic conversion script
Id: cif_fix_values 3008 2015-01-20 13:52:24Z robertas 

The following automatic conversions were performed:

'_refine_ls_weighting_scheme' value 'calc w =
1/[\s^2^(Fo^2^)+(0.0258P)^2^] where P = (Fo^2^+2Fc^2^)/3' was changed
to 'calc'. New tag '_refine_ls_weighting_details' was created. The
value of the new tag was set to 'w = 1/[\s^2^(Fo^2^)+(0.0258P)^2^]
where P = (Fo^2^+2Fc^2^)/3'.

Automatic conversion script
Id: cif_fix_values 3143 2015-03-26 13:38:13Z robertas 
;
_cod_original_sg_symbol_H-M 'P 21/n'
_cod_database_code 2006279

loop_
_symmetry_equiv_pos_as_xyz
'x, y, z'
'-x+1/2, y+1/2, -z+1/2'
'-x, -y, -z'
'x-1/2, -y-1/2, z-1/2'

loop_
_atom_site_aniso_label
_atom_site_aniso_U_11
_atom_site_aniso_U_22
_atom_site_aniso_U_33
_atom_site_aniso_U_12
_atom_site_aniso_U_13
_atom_site_aniso_U_23
Tl1 .0199(4) .0238(3) .0212(3) -.0033(4) .0056(3) .0020(3)
Br7 .0173(9) .0124(7) .0163(7) .0030(8) .0013(7) .0003(6)
Br8 .0093(9) .0233(8) .0332(9) -.0004(9) .0015(8) .0034(8)
Br9 .0209(10) .0143(7) .0240(8) -.0052(8) -.0021(8) -.0033(7)
Br10 .0238(10) .0264(8) .0270(9) .0006(9) .0130(8) -.0072(8)
Br11 .0179(9) .0196(8) .0292(9) -.0080(9) .0077(8) .0021(7)
Br12 .0245(10) .0173(7) .0111(8) -.0033(9) -.0043(7) .0001(6)
C1 .008(6) .006(5) .021(4) .000(5) .005(4) -.003(3)
C2 .049(9) .032(5) .048(8) .004(6) .037(7) .005(6)
C3 .033(5) .027(4) .024(5) .004(4) .014(4) .002(4)
C4 .024(4) .035(5) .017(6) .004(4) .008(3) .010(5)
C5 .031(5) .031(5) .025(6) -.005(5) .016(4) -.004(5)
C6 .041(6) .025(4) .028(6) .008(4) .021(5) .008(4)
C7 .032(4) .040(4) .023(3) .008(4) .006(3) .012(4)
C8 .032(5) .036(5) .019(4) -.006(5) .007(3) .002(4)
C9 .025(8) .025(5) .066(10) -.001(6) .023(9) .003(5)
C10 .025(7) .028(5) .028(6) .011(8) .010(8) .005(4)
C11 .012(4) .024(4) .020(3) -.006(4) -.002(3) -.004(3)
C12 .012(4) .026(5) .028(4) -.004(4) .000(3) .004(5)
C13 .014(4) .023(5) .038(5) -.005(4) .000(3) -.009(4)
C14 .018(3) .041(5) .024(4) .005(4) -.003(3) -.012(4)
C15 .019(5) .035(4) .023(4) .002(5) .006(4) .003(4)
B2 .013(6) .010(4) .011(4) -.002(4) -.002(4) -.002(3)
B3 .014(5) .007(5) .014(4) .003(5) .005(3) .001(3)
B4 .014(5) .007(5) .017(4) -.001(4) .003(4) .000(3)
B5 .021(6) .012(4) .015(5) .008(4) .002(3) -.005(3)
B6 .011(4) .025(6) .013(4) .003(4) .003(4) .002(4)
B7 .013(4) .010(3) .010(4) -.001(3) .002(4) -.003(3)
B8 .009(3) .012(4) .018(4) .001(3) .003(3) .003(4)
B9 .017(4) .010(4) .018(4) -.003(3) .006(3) -.003(3)
B10 .012(4) .013(4) .020(4) .000(3) .004(3) -.005(3)
B11 .011(4) .014(4) .010(4) -.005(3) .000(3) -.005(3)
B12 .011(4) .013(3) .009(4) -.002(3) -.001(3) -.003(3)

loop_
_atom_site_label
_atom_site_fract_x
_atom_site_fract_y
_atom_site_fract_z
_atom_site_U_iso_or_equiv
_atom_site_thermal_displace_type
_atom_site_calc_flag
_atom_site_refinement_flags
_atom_site_occupancy
_atom_site_disorder_group
_atom_site_type_symbol
Tl1 .15644(8) .02060(3) .18973(4) .0214(2) Uani d U 1 . Tl
Br7 .1494(2) .06284(6) -.05120(10) .0156(4) Uani d U 1 . Br
Br8 .3864(2) .20571(6) -.01688(11) .0223(4) Uani d U 1 . Br
Br9 .1579(2) .32956(6) .06758(10) .0207(4) Uani d U 1 . Br
Br10 -.2154(2) .26230(7) .09936(11) .0246(4) Uani d U 1 . Br
Br11 -.2145(2) .09741(6) .02576(11) .0218(4) Uani d U 1 . Br
Br12 .1392(2) .17005(6) .16720(9) .0187(4) Uani d U 1 . Br
C1 -.0826(16) .2262(5) -.1997(10) .012(2) Uani d U 1 . C
H1 -.1286(16) .2385(5) -.2792(10) .014 Uiso calc R 1 . H
C2 -.047(2) .1410(6) .3709(11) .039(4) Uani d U 1 . C
H7 .042(3) .1638(8) .400(7) .059 Uiso calc R 1 . H
H8 -.122(8) .1459(8) .412(6) .059 Uiso calc R 1 . H
H9 -.087(10) .1552(13) .3032(14) .059 Uiso calc R 1 . H
C3 -.0069(19) .0768(7) .3670(10) .027(2) Uani d U 1 . C
C4 -.1059(18) .0378(6) .3163(10) .025(2) Uani d U 1 . C
H10 -.1966(18) .0513(6) .2763(10) .030 Uiso calc R 1 . H
C5 -.0728(19) -.0223(7) .3235(10) .027(2) Uani d U 1 . C
H11 -.1419(19) -.0496(7) .2871(10) .033 Uiso calc R 1 . H
C6 .0531(19) -.0433(7) .3801(10) .029(3) Uani d U 1 . C
H12 .0706(19) -.0846(7) .3867(10) .035 Uiso calc R 1 . H
C7 .156(2) -.0037(7) .4280(10) .032(2) Uani d U 1 . C
H13 .247(2) -.0177(7) .4660(10) .038 Uiso calc R 1 . H
C8 .1285(19) .0555(7) .4221(10) .029(2) Uani d U 1 . C
H14 .2013(19) .0825(7) .4553(10) .034 Uiso calc R 1 . H
C9 .5389(19) -.1023(6) .2303(12) .037(4) Uani d U 1 . C
H15 .590(9) -.1098(7) .175(5) .055 Uiso calc R 1 . H
H16 .442(2) -.1224(7) .217(7) .055 Uiso calc R 1 . H
H17 .599(9) -.1174(10) .293(3) .055 Uiso calc R 1 . H
C10 .5164(19) -.0386(6) .2395(11) .026(3) Uani d U 1 . C
C11 .5085(17) -.0029(6) .1537(10) .020(2) Uani d U 1 . C
H18 .5182(17) -.0208(6) .0925(10) .023 Uiso calc R 1 . H
C12 .4867(17) .0582(6) .1570(11) .023(2) Uani d U 1 . C
H19 .4727(17) .0810(6) .0975(11) .027 Uiso calc R 1 . H
C13 .4857(17) .0843(6) .2449(11) .026(2) Uani d U 1 . C
H20 .4799(17) .1262(6) .2487(11) .031 Uiso calc R 1 . H
C14 .4930(18) .0509(7) .3291(11) .029(2) Uani d U 1 . C
H21 .4882(18) .0698(7) .3904(11) .035 Uiso calc R 1 . H
C15 .5075(17) -.0110(7) .3265(11) .026(3) Uani d U 1 . C
H22 .5111(17) -.0335(7) .3855(11) .031 Uiso calc R 1 . H
B2 -.099(2) .1539(7) -.1630(11) .012(2) Uani d U 1 . B
H2 -.155(2) .1177(7) -.2128(11) .015 Uiso calc R 1 . H
B3 .076(2) .1841(6) -.1779(11) .011(2) Uani d U 1 . B
H3 .135(2) .1679(6) -.2368(11) .014 Uiso calc R 1 . H
B4 .076(2) .2600(7) -.1426(11) .013(2) Uani d U 1 . B
H4 .137(2) .2939(7) -.1785(11) .015 Uiso calc R 1 . H
B5 -.099(2) .2767(7) -.1067(11) .016(2) Uani d U 1 . B
H5 -.153(2) .3210(7) -.1195(11) .019 Uiso calc R 1 . H
B6 -.207(2) .2120(7) -.1213(11) .016(2) Uani d U 1 . B
H6 -.331(2) .2140(7) -.1442(11) .019 Uiso calc R 1 . H
B7 .060(2) .1410(7) -.0718(11) .011(2) Uani d U 1 . B
B8 .1743(19) .2069(7) -.0602(11) .013(2) Uani d U 1 . B
B9 .061(2) .2663(7) -.0171(11) .015(2) Uani d U 1 . B
B10 -.110(2) .2340(7) -.0008(11) .015(2) Uani d U 1 . B
B11 -.111(2) .1577(7) -.0358(11) .012(2) Uani d U 1 . B
B12 .057(2) .1917(7) .0298(11) .0115(15) Uani d U 1 . B

loop_
_atom_type_symbol
_atom_type_description
_atom_type_scat_dispersion_real
_atom_type_scat_dispersion_imag
_atom_type_scat_source
Tl Tl -2.8358 9.6688 'International Tables Vol C Tables 4.2.6.8 and 6.1.1.4'
Br Br -0.2901 2.4595 'International Tables Vol C Tables 4.2.6.8 and 6.1.1.4'
C C 0.0033 0.0016 'International Tables Vol C Tables 4.2.6.8 and 6.1.1.4'
B B 0.0013 0.0007 'International Tables Vol C Tables 4.2.6.8 and 6.1.1.4'
H H 0.0000 0.0000 'International Tables Vol C Tables 4.2.6.8 and 6.1.1.4'

loop_
_geom_angle_atom_site_label_1
_geom_angle_atom_site_label_2
_geom_angle_atom_site_label_3
_geom_angle_site_symmetry_3
_geom_angle
C5 Tl1 C4 . 24.9(4)
C5 Tl1 C12 . 153.1(4)
C4 Tl1 C12 . 147.9(4)
C5 Tl1 C6 . 23.8(4)
C4 Tl1 C6 . 43.0(4)
C12 Tl1 C6 . 130.4(4)
C5 Tl1 C13 . 132.8(4)
C4 Tl1 C13 . 124.6(4)
C12 Tl1 C13 . 23.6(3)
C6 Tl1 C13 . 114.1(4)
C5 Tl1 C7 . 41.8(4)
C4 Tl1 C7 . 49.3(4)
C12 Tl1 C7 . 111.4(4)
C6 Tl1 C7 . 23.9(3)
C13 Tl1 C7 . 91.8(4)
C5 Tl1 C8 . 48.9(4)
C4 Tl1 C8 . 42.2(4)
C12 Tl1 C8 . 108.7(4)
C6 Tl1 C8 . 42.0(4)
C13 Tl1 C8 . 85.5(4)
C7 Tl1 C8 . 23.6(3)
C5 Tl1 C3 . 42.2(4)
C4 Tl1 C3 . 23.6(3)
C12 Tl1 C3 . 124.4(4)
C6 Tl1 C3 . 49.3(4)
C13 Tl1 C3 . 101.1(4)
C7 Tl1 C3 . 42.2(4)
C8 Tl1 C3 . 24.2(4)
C5 Tl1 C14 . 111.9(4)
C4 Tl1 C14 . 111.6(4)
C12 Tl1 C14 . 41.5(4)
C6 Tl1 C14 . 91.1(4)
C13 Tl1 C14 . 23.7(3)
C7 Tl1 C14 . 70.0(4)
C8 Tl1 C14 . 69.5(4)
C3 Tl1 C14 . 90.4(4)
C5 Tl1 Br12 . 109.2(3)
C4 Tl1 Br12 . 84.4(2)
C12 Tl1 Br12 . 75.9(3)
C6 Tl1 Br12 . 119.6(3)
C13 Tl1 Br12 . 67.1(3)
C7 Tl1 Br12 . 104.2(3)
C8 Tl1 Br12 . 80.8(3)
C3 Tl1 Br12 . 70.6(3)
C14 Tl1 Br12 . 82.5(3)
C5 Tl1 C11 . 141.9(4)
C4 Tl1 C11 . 156.8(3)
C12 Tl1 C11 . 24.0(3)
C6 Tl1 C11 . 118.7(4)
C13 Tl1 C11 . 41.2(3)
C7 Tl1 C11 . 107.9(4)
C8 Tl1 C11 . 115.6(4)
C3 Tl1 C11 . 137.7(4)
C14 Tl1 C11 . 47.4(4)
Br12 Tl1 C11 . 99.8(2)
C5 Tl1 Br7 . 138.4(3)
C4 Tl1 Br7 . 127.3(2)
C12 Tl1 Br7 . 68.5(2)
C6 Tl1 Br7 . 159.3(3)
C13 Tl1 Br7 . 86.4(3)
C7 Tl1 Br7 . 173.2(3)
C8 Tl1 Br7 . 149.6(3)
C3 Tl1 Br7 . 131.9(3)
C14 Tl1 Br7 . 109.1(3)
Br12 Tl1 Br7 . 69.08(3)
C11 Tl1 Br7 . 74.8(2)
B7 Br7 Tl1 . 108.6(5)
B7 Br7 Tl1 3 97.8(5)
Tl1 Br7 Tl1 3 102.91(4)
B10 Br10 Tl1 . 62.2(5)
B11 Br11 Tl1 . 96.3(5)
B11 Br11 Tl1 3 89.9(5)
Tl1 Br11 Tl1 3 84.45(4)
B12 Br12 Tl1 . 109.9(4)
B4 C1 B3 . 63.1(9)
B4 C1 B2 . 114.3(11)
B3 C1 B2 . 62.9(9)
B4 C1 B5 . 63.7(9)
B3 C1 B5 . 115.5(10)
B2 C1 B5 . 112.5(11)
B4 C1 B6 . 114.2(10)
B3 C1 B6 . 115.4(10)
B2 C1 B6 . 62.6(9)
B5 C1 B6 . 60.6(9)
C4 C3 C8 . 118.9(14)
C4 C3 C2 . 120.3(15)
C8 C3 C2 . 120.6(15)
C4 C3 Tl1 . 74.6(9)
C8 C3 Tl1 . 77.4(9)
C2 C3 Tl1 . 122.7(10)
C3 C4 C5 . 119.0(15)
C3 C4 Tl1 . 81.9(10)
C5 C4 Tl1 . 75.3(10)
C6 C5 C4 . 122.4(16)
C6 C5 Tl1 . 81.2(10)
C4 C5 Tl1 . 79.8(10)
C5 C6 C7 . 118.5(15)
C5 C6 Tl1 . 74.9(9)
C7 C6 Tl1 . 79.1(9)
C8 C7 C6 . 121.0(16)
C8 C7 Tl1 . 79.4(9)
C6 C7 Tl1 . 76.9(8)
C7 C8 C3 . 120.1(16)
C7 C8 Tl1 . 77.0(9)
C3 C8 Tl1 . 78.4(8)
C15 C10 C11 . 117.5(13)
C15 C10 C9 . 124.1(15)
C11 C10 C9 . 118.4(14)
C15 C10 Tl1 . 77.0(10)
C11 C10 Tl1 . 74.5(9)
C9 C10 Tl1 . 120.2(11)
C12 C11 C10 . 121.4(14)
C12 C11 Tl1 . 72.3(10)
C10 C11 Tl1 . 82.0(10)
C13 C12 C11 . 119.3(14)
C13 C12 Tl1 . 79.5(10)
C11 C12 Tl1 . 83.7(10)
C12 C13 C14 . 120.4(13)
C12 C13 Tl1 . 76.9(9)
C14 C13 Tl1 . 80.8(9)
C13 C14 C15 . 121.0(15)
C13 C14 Tl1 . 75.5(8)
C15 C14 Tl1 . 82.2(9)
C10 C15 C14 . 120.1(14)
C10 C15 Tl1 . 80.5(9)
C14 C15 Tl1 . 74.1(9)
C1 B2 B7 . 104.9(11)
C1 B2 B11 . 105.5(11)
B7 B2 B11 . 60.7(9)
C1 B2 B3 . 58.2(8)
B7 B2 B3 . 60.4(9)
B11 B2 B3 . 109.1(11)
C1 B2 B6 . 59.4(9)
B7 B2 B6 . 109.2(11)
B11 B2 B6 . 60.5(9)
B3 B2 B6 . 108.8(11)
C1 B3 B8 . 105.0(11)
C1 B3 B7 . 103.8(12)
B8 B3 B7 . 61.6(9)
C1 B3 B4 . 57.8(8)
B8 B3 B4 . 59.8(8)
B7 B3 B4 . 107.5(11)
C1 B3 B2 . 58.9(9)
B8 B3 B2 . 108.3(12)
B7 B3 B2 . 58.3(9)
B4 B3 B2 . 106.7(13)
C1 B4 B9 . 105.0(12)
C1 B4 B8 . 105.7(11)
B9 B4 B8 . 63.9(9)
C1 B4 B3 . 59.1(8)
B9 B4 B3 . 110.3(11)
B8 B4 B3 . 59.5(8)
C1 B4 B5 . 59.3(9)
B9 B4 B5 . 58.0(9)
B8 B4 B5 . 109.6(12)
B3 B4 B5 . 108.7(13)
B9 B5 C1 . 104.2(12)
B9 B5 B6 . 110.5(11)
C1 B5 B6 . 60.1(8)
B9 B5 B10 . 61.7(9)
C1 B5 B10 . 105.7(10)
B6 B5 B10 . 60.8(9)
B9 B5 B4 . 59.4(10)
C1 B5 B4 . 56.9(8)
B6 B5 B4 . 108.1(11)
B10 B5 B4 . 108.2(12)
C1 B6 B5 . 59.3(9)
C1 B6 B10 . 104.4(12)
B5 B6 B10 . 59.7(9)
C1 B6 B11 . 103.1(12)
B5 B6 B11 . 107.4(11)
B10 B6 B11 . 59.9(8)
C1 B6 B2 . 58.1(9)
B5 B6 B2 . 107.7(12)
B10 B6 B2 . 106.9(11)
B11 B6 B2 . 58.7(9)
B2 B7 B11 . 60.3(9)
B2 B7 B3 . 61.3(9)
B11 B7 B3 . 109.5(11)
B2 B7 B12 . 107.9(12)
B11 B7 B12 . 60.2(9)
B3 B7 B12 . 107.3(10)
B2 B7 B8 . 108.2(11)
B11 B7 B8 . 109.3(11)
B3 B7 B8 . 58.6(8)
B12 B7 B8 . 60.5(9)
B2 B7 Br7 . 121.7(10)
B11 B7 Br7 . 121.7(11)
B3 B7 Br7 . 120.8(11)
B12 B7 Br7 . 122.4(9)
B8 B7 Br7 . 120.7(11)
B3 B8 B4 . 60.7(8)
B3 B8 B7 . 59.8(8)
B4 B8 B7 . 106.8(11)
B3 B8 B12 . 107.4(12)
B4 B8 B12 . 105.3(12)
B7 B8 B12 . 59.5(9)
B3 B8 B9 . 106.5(11)
B4 B8 B9 . 57.8(9)
B7 B8 B9 . 105.6(12)
B12 B8 B9 . 58.7(9)
B3 B8 Br8 . 125.6(12)
B4 B8 Br8 . 124.3(11)
B7 B8 Br8 . 123.5(10)
B12 B8 Br8 . 119.3(9)
B9 B8 Br8 . 120.5(10)
B5 B9 B4 . 62.6(9)
B5 B9 B10 . 60.0(10)
B4 B9 B10 . 109.4(11)
B5 B9 B12 . 107.6(12)
B4 B9 B12 . 106.5(10)
B10 B9 B12 . 59.5(9)
B5 B9 B8 . 108.7(11)
B4 B9 B8 . 58.3(9)
B10 B9 B8 . 107.8(11)
B12 B9 B8 . 59.6(9)
B5 B9 Br9 . 123.0(10)
B4 B9 Br9 . 121.9(11)
B10 B9 Br9 . 122.3(11)
B12 B9 Br9 . 121.1(9)
B8 B9 Br9 . 120.3(11)
B5 B10 B6 . 59.5(9)
B5 B10 B12 . 107.2(13)
B6 B10 B12 . 108.4(11)
B5 B10 B11 . 107.8(11)
B6 B10 B11 . 60.6(8)
B12 B10 B11 . 60.3(9)
B5 B10 B9 . 58.3(9)
B6 B10 B9 . 106.8(12)
B12 B10 B9 . 60.7(9)
B11 B10 B9 . 108.5(13)
B5 B10 Br10 . 121.4(10)
B6 B10 Br10 . 121.2(11)
B12 B10 Br10 . 122.6(9)
B11 B10 Br10 . 122.1(11)
B9 B10 Br10 . 122.0(10)
B2 B11 B7 . 59.0(9)
B2 B11 B10 . 108.2(11)
B7 B11 B10 . 108.8(13)
B2 B11 B12 . 107.3(12)
B7 B11 B12 . 60.8(9)
B10 B11 B12 . 59.7(9)
B2 B11 B6 . 60.8(9)
B7 B11 B6 . 108.1(12)
B10 B11 B6 . 59.5(8)
B12 B11 B6 . 107.1(11)
B2 B11 Br11 . 121.6(10)
B7 B11 Br11 . 120.4(10)
B10 B11 Br11 . 122.3(11)
B12 B11 Br11 . 121.9(9)
B6 B11 Br11 . 122.6(11)
B10 B12 B11 . 60.0(9)
B10 B12 B7 . 107.6(10)
B11 B12 B7 . 59.0(9)
B10 B12 B9 . 59.8(9)
B11 B12 B9 . 107.5(11)
B7 B12 B9 . 108.3(11)
B10 B12 B8 . 109.7(11)
B11 B12 B8 . 107.9(10)
B7 B12 B8 . 60.0(9)
B9 B12 B8 . 61.7(9)
B10 B12 Br12 . 120.7(11)
B11 B12 Br12 . 120.3(10)
B7 B12 Br12 . 121.5(9)
B9 B12 Br12 . 123.1(9)
B8 B12 Br12 . 122.2(10)

loop_
_geom_bond_atom_site_label_1
_geom_bond_atom_site_label_2
_geom_bond_site_symmetry_2
_geom_bond_distance
_geom_bond_publ_flag
Tl1 C3 . 3.35(2) yes
Tl1 C4 . 3.26(2) yes
Tl1 C5 . 3.21(2) yes
Tl1 C6 . 3.281(14) yes
Tl1 C7 . 3.308(14) yes
Tl1 C8 . 3.336(14) yes
Tl1 C10 . 3.50(2) yes
Tl1 C11 . 3.41(2) yes
Tl1 C12 . 3.27(2) yes
Tl1 C13 . 3.297(15) yes
Tl1 C14 . 3.361(14) yes
Tl1 C15 . 3.462(15) yes
Tl1 Br12 . 3.393(2) yes
Tl1 Br7 . 3.421(2) yes
TL1 Br7 3 3.592(2) yes
Br7 B7 . 1.95(2) ?
Br8 B8 . 1.92(2) ?
Br9 B9 . 1.939(15) ?
Br10 B10 . 1.94(2) ?
Br11 B11 . 1.95(2) ?
Br11 Tl1 3 4.090(2) ?
Br12 B12 . 1.943(14) ?
C1 B4 . 1.69(2) ?
C1 B3 . 1.71(2) ?
C1 B2 . 1.73(2) ?
C1 B5 . 1.74(2) ?
C1 B6 . 1.75(2) ?
C2 C3 . 1.50(2) ?
C3 C4 . 1.35(2) ?
C3 C8 . 1.40(2) ?
C4 C5 . 1.39(2) ?
C5 C6 . 1.34(2) ?
C6 C7 . 1.37(2) ?
C7 C8 . 1.36(2) ?
C9 C10 . 1.46(2) ?
C10 C15 . 1.36(2) ?
C10 C11 . 1.41(2) ?
C11 C12 . 1.40(2) ?
C12 C13 . 1.34(2) ?
C13 C14 . 1.37(2) ?
C14 C15 . 1.41(2) ?
B2 B7 . 1.74(2) ?
B2 B11 . 1.77(2) ?
B2 B3 . 1.80(2) ?
B2 B6 . 1.81(2) ?
B3 B8 . 1.76(2) ?
B3 B7 . 1.78(2) ?
B3 B4 . 1.78(2) ?
B4 B9 . 1.76(2) ?
B4 B8 . 1.77(2) ?
B4 B5 . 1.81(3) ?
B5 B9 . 1.73(2) ?
B5 B6 . 1.76(2) ?
B5 B10 . 1.76(2) ?
B6 B10 . 1.78(2) ?
B6 B11 . 1.80(2) ?
B7 B11 . 1.77(3) ?
B7 B12 . 1.81(2) ?
B7 B8 . 1.81(2) ?
B8 B12 . 1.82(2) ?
B8 B9 . 1.86(2) ?
B9 B10 . 1.79(3) ?
B9 B12 . 1.81(2) ?
B10 B12 . 1.78(2) ?
B10 B11 . 1.79(2) ?
B11 B12 . 1.79(2) ?
